data_2228460
loop_
_publ_author_name
'Zou, Li-Ke'
'Xie, Bin'
'Feng, Jian-Shen'
'Lai, Chuan'

_publ_section_title
;
 (<i>C-meso-N-meso</i>-5,12-Dimethyl-7,14-diphenyl-1,4,8,11-tetraazacyclotetradeca-4,11-diene)nickel(II)
 bis[<i>O</i>,<i>O</i>'-bis(4-methylphenyl) dithiophosphate]
;
_journal_coeditor_code LH5160
_journal_issue 12
_journal_name_full 'Acta Crystallographica Section E'
_journal_page_first m1663
_journal_page_last m1664
_journal_paper_doi 10.1107/S160053681004849X
_journal_volume 66
_journal_year 2010
_chemical_formula_iupac '[Ni (C24 H32 N4)] (C14 H14 O2 P S2)2'
_chemical_formula_moiety 'C24 H32 N4 Ni 2+, 2(C14 H14 O2 P S2 -)'
_chemical_formula_sum 'C52 H60 N4 Ni O4 P2 S4'
_chemical_formula_weight 1053.93
_chemical_name_systematic
;
(<i>C-meso-N-meso</i>-5,12-Dimethyl-7,14-diphenyl-1,4,8,11-
tetraazacyclotetradeca-4,11-diene)nickel(II)
bis[<i>O</i>,<i>O</i>'-bis(4-methylphenyl) dithiophosphate]
;
_space_group_IT_number 14
_symmetry_cell_setting monoclinic
_symmetry_space_group_name_Hall '-P 2yn'
_symmetry_space_group_name_H-M 'P 1 21/n 1'
_atom_sites_solution_hydrogens geom
_atom_sites_solution_primary direct
_atom_sites_solution_secondary difmap
_audit_creation_method SHELXL-97
_cell_angle_alpha 90.00
_cell_angle_beta 106.900(2)
_cell_angle_gamma 90.00
_cell_formula_units_Z 2
_cell_length_a 10.04828(18)
_cell_length_b 19.6896(4)
_cell_length_c 13.5112(3)
_cell_measurement_reflns_used 5452
_cell_measurement_temperature 150.0
_cell_measurement_theta_max 29.1979
_cell_measurement_theta_min 2.9555
_cell_volume 2557.70(9)
_computing_cell_refinement 'CrysAlis PRO CCD (Oxford Diffraction, 2009)'
_computing_data_collection 'CrysAlis PRO CCD (Oxford Diffraction, 2009)'
_computing_data_reduction 'CrysAlis PRO RED (Oxford Diffraction, 2009)'
_computing_molecular_graphics 'ORTEP-3 for Windows (Farrugia, 1997)'
_computing_publication_material 'SHELXL97 (Sheldrick, 2008'
_computing_structure_refinement 'SHELXL97 (Sheldrick, 2008)'
_computing_structure_solution 'SHELXS97 (Sheldrick, 2008)'
_diffrn_ambient_temperature 150.0
_diffrn_detector_area_resol_mean 16.0874
_diffrn_measured_fraction_theta_full 0.999
_diffrn_measured_fraction_theta_max 0.999
_diffrn_measurement_device_type 'Oxford Diffraction Xcalibur Eos'
_diffrn_measurement_method \w
_diffrn_radiation_monochromator graphite
_diffrn_radiation_source 'fine-focus sealed tube'
_diffrn_radiation_type 'Mo K\a'
_diffrn_radiation_wavelength 0.7107
_diffrn_reflns_av_R_equivalents 0.0254
_diffrn_reflns_av_sigmaI/netI 0.0420
_diffrn_reflns_limit_h_max 12
_diffrn_reflns_limit_h_min -12
_diffrn_reflns_limit_k_max 22
_diffrn_reflns_limit_k_min -24
_diffrn_reflns_limit_l_max 16
_diffrn_reflns_limit_l_min -16
_diffrn_reflns_number 11501
_diffrn_reflns_theta_full 26.37
_diffrn_reflns_theta_max 26.37
_diffrn_reflns_theta_min 2.96
_exptl_absorpt_coefficient_mu 0.654
_exptl_absorpt_correction_T_max 1.0
_exptl_absorpt_correction_T_min 0.93021
_exptl_absorpt_correction_type multi-scan
_exptl_absorpt_process_details '(CrysAlis PRO RED; Oxford Diffraction, 2009)'
_exptl_crystal_colour pale-violet
_exptl_crystal_density_diffrn 1.368
_exptl_crystal_density_method 'not measured'
_exptl_crystal_description block
_exptl_crystal_F_000 1108
_exptl_crystal_size_max 0.22
_exptl_crystal_size_mid 0.18
_exptl_crystal_size_min 0.16
_refine_diff_density_max 0.387
_refine_diff_density_min -0.278
_refine_ls_extinction_method none
_refine_ls_goodness_of_fit_ref 1.014
_refine_ls_hydrogen_treatment constr
_refine_ls_matrix_type full
_refine_ls_number_parameters 307
_refine_ls_number_reflns 5232
_refine_ls_number_restraints 0
_refine_ls_restrained_S_all 1.014
_refine_ls_R_factor_all 0.0473
_refine_ls_R_factor_gt 0.0357
_refine_ls_shift/su_max 0.001
_refine_ls_shift/su_mean 0.000
_refine_ls_structure_factor_coef Fsqd
_refine_ls_weighting_details 'calc w=1/[\s^2^(Fo^2^)+(0.0330P)^2^+1.1390P] where P=(Fo^2^+2Fc^2^)/3'
_refine_ls_weighting_scheme calc
_refine_ls_wR_factor_gt 0.0781
_refine_ls_wR_factor_ref 0.0848
_reflns_number_gt 4326
_reflns_number_total 5232
_reflns_threshold_expression I>2\s(I)
_cod_data_source_file lh5160.cif
_cod_data_source_block I
_cod_original_cell_volume 2557.69(9)
_cod_original_sg_symbol_H-M 'P 21/n'
_cod_database_code 2228460
_cod_database_fobs_code 2228460

loop_
_symmetry_equiv_pos_as_xyz
'x, y, z'
'-x+1/2, y+1/2, -z+1/2'
'-x, -y, -z'
'x-1/2, -y-1/2, z-1/2'

loop_
_atom_site_type_symbol
_atom_site_label
_atom_site_fract_x
_atom_site_fract_y
_atom_site_fract_z
_atom_site_U_iso_or_equiv
_atom_site_adp_type
_atom_site_calc_flag
_atom_site_refinement_flags
_atom_site_occupancy
_atom_site_disorder_assembly
_atom_site_disorder_group
Ni Ni1 0.5000 0.0000 0.5000 0.01821(10) Uani d S 1 . .
N N2 0.65018(15) 0.05440(8) 0.58612(13) 0.0187(4) Uani d . 1 . .
H H2 0.6883 0.0785 0.5417 0.022 Uiso calc R 1 . .
N N1 0.36007(16) 0.06810(8) 0.49274(12) 0.0194(4) Uani d . 1 . .
C C7 0.7393(2) 0.14121(10) 0.72455(16) 0.0231(4) Uani d . 1 . .
C C3 0.6128(2) 0.10500(10) 0.65498(16) 0.0230(4) Uani d . 1 . .
H H3 0.5655 0.0804 0.7001 0.028 Uiso calc R 1 . .
C C12 0.8221(2) 0.18311(11) 0.68330(17) 0.0273(5) Uani d . 1 . .
H H12 0.8003 0.1886 0.6105 0.033 Uiso calc R 1 . .
C C1 0.37339(19) 0.12907(10) 0.52677(16) 0.0215(4) Uani d . 1 . .
C C4 0.22025(19) 0.04534(10) 0.42970(17) 0.0257(5) Uani d . 1 . .
H H4A 0.1666 0.0842 0.3917 0.031 Uiso calc R 1 . .
H H4B 0.1683 0.0256 0.4748 0.031 Uiso calc R 1 . .
C C6 0.7588(2) 0.00694(10) 0.64466(16) 0.0248(5) Uani d . 1 . .
H H6A 0.7291 -0.0150 0.7007 0.030 Uiso calc R 1 . .
H H6B 0.8467 0.0317 0.6761 0.030 Uiso calc R 1 . .
C C2 0.5110(2) 0.15594(11) 0.59068(18) 0.0301(5) Uani d . 1 . .
H H2B 0.4934 0.1910 0.6379 0.036 Uiso calc R 1 . .
H H2A 0.5562 0.1788 0.5437 0.036 Uiso calc R 1 . .
C C5 0.2573(2) 0.18000(11) 0.50298(18) 0.0294(5) Uani d . 1 . .
H H5A 0.2449 0.1989 0.4338 0.044 Uiso calc R 1 . .
H H5C 0.2801 0.2167 0.5542 0.044 Uiso calc R 1 . .
H H5B 0.1711 0.1577 0.5054 0.044 Uiso calc R 1 . .
C C11 0.9352(2) 0.21660(12) 0.74757(18) 0.0330(5) Uani d . 1 . .
H H11 0.9908 0.2450 0.7187 0.040 Uiso calc R 1 . .
C C9 0.8874(2) 0.16789(13) 0.89515(18) 0.0382(6) Uani d . 1 . .
H H9 0.9094 0.1626 0.9680 0.046 Uiso calc R 1 . .
C C8 0.7738(2) 0.13401(12) 0.83067(17) 0.0310(5) Uani d . 1 . .
H H8 0.7190 0.1055 0.8600 0.037 Uiso calc R 1 . .
C C10 0.9680(2) 0.20904(12) 0.85370(19) 0.0368(6) Uani d . 1 . .
H H10 1.0459 0.2322 0.8977 0.044 Uiso calc R 1 . .
P P1 0.73840(5) 0.08481(3) 0.33089(4) 0.02337(13) Uani d . 1 . .
S S1 0.54518(6) 0.10019(3) 0.32732(5) 0.03221(15) Uani d . 1 . .
S S2 0.88615(6) 0.11448(3) 0.45192(4) 0.03143(14) Uani d . 1 . .
O O2 0.75506(14) 0.11660(7) 0.22395(11) 0.0274(3) Uani d . 1 . .
O O1 0.77128(15) 0.00483(7) 0.31873(11) 0.0272(3) Uani d . 1 . .
C C20 0.8809(2) 0.11224(11) 0.19887(16) 0.0255(5) Uani d . 1 . .
C C23 1.1212(2) 0.10828(13) 0.13572(17) 0.0332(6) Uani d . 1 . .
C C14 0.5849(2) -0.02229(11) 0.16048(17) 0.0286(5) Uani d . 1 . .
H H14 0.5515 0.0231 0.1527 0.034 Uiso calc R 1 . .
C C13 0.6975(2) -0.04031(11) 0.24365(17) 0.0261(5) Uani d . 1 . .
C C25 0.9101(2) 0.05523(12) 0.14963(17) 0.0306(5) Uani d . 1 . .
H H25 0.8484 0.0175 0.1366 0.037 Uiso calc R 1 . .
C C17 0.6815(3) -0.15446(12) 0.1808(2) 0.0385(6) Uani d . 1 . .
H H17 0.7156 -0.1997 0.1883 0.046 Uiso calc R 1 . .
C C21 0.9712(2) 0.16664(11) 0.21960(17) 0.0304(5) Uani d . 1 . .
H H21 0.9519 0.2053 0.2552 0.037 Uiso calc R 1 . .
C C16 0.5682(2) -0.13849(12) 0.09778(19) 0.0349(6) Uani d . 1 . .
C C15 0.5220(2) -0.07171(12) 0.08889(18) 0.0314(5) Uani d . 1 . .
H H15 0.4450 -0.0594 0.0320 0.038 Uiso calc R 1 . .
C C18 0.7466(2) -0.10621(11) 0.25325(19) 0.0324(5) Uani d . 1 . .
H H18 0.8247 -0.1184 0.3094 0.039 Uiso calc R 1 . .
C C22 1.0910(2) 0.16418(13) 0.18768(17) 0.0342(6) Uani d . 1 . .
H H22 1.1533 0.2016 0.2018 0.041 Uiso calc R 1 . .
C C26 1.2453(2) 0.10744(16) 0.0941(2) 0.0518(8) Uani d . 1 . .
H H26B 1.2785 0.0607 0.0935 0.078 Uiso calc R 1 . .
H H26C 1.3196 0.1355 0.1382 0.078 Uiso calc R 1 . .
H H26A 1.2182 0.1256 0.0235 0.078 Uiso calc R 1 . .
C C24 1.0306(2) 0.05370(13) 0.11934(17) 0.0341(5) Uani d . 1 . .
H H24 1.0516 0.0141 0.0865 0.041 Uiso calc R 1 . .
C C19 0.4963(3) -0.19066(14) 0.0184(2) 0.0526(8) Uani d . 1 . .
H H19A 0.4047 -0.2011 0.0265 0.079 Uiso calc R 1 . .
H H19C 0.5525 -0.2322 0.0282 0.079 Uiso calc R 1 . .
H H19B 0.4851 -0.1726 -0.0512 0.079 Uiso calc R 1 . .

loop_
_atom_site_aniso_label
_atom_site_aniso_U_11
_atom_site_aniso_U_22
_atom_site_aniso_U_33
_atom_site_aniso_U_12
_atom_site_aniso_U_13
_atom_site_aniso_U_23
Ni1 0.01354(17) 0.01832(19) 0.0208(2) 0.00210(14) 0.00195(14) -0.00173(15)
N2 0.0153(8) 0.0185(8) 0.0218(9) 0.0012(7) 0.0042(7) 0.0012(7)
N1 0.0160(8) 0.0202(9) 0.0208(9) 0.0003(7) 0.0037(7) 0.0022(7)
C7 0.0198(10) 0.0246(11) 0.0238(11) 0.0035(8) 0.0043(8) -0.0058(9)
C3 0.0199(10) 0.0281(11) 0.0219(11) -0.0018(9) 0.0074(8) -0.0063(9)
C12 0.0248(10) 0.0302(12) 0.0257(12) 0.0012(9) 0.0052(9) -0.0035(10)
C1 0.0192(10) 0.0217(11) 0.0238(11) 0.0028(8) 0.0068(8) 0.0009(9)
C4 0.0142(9) 0.0213(11) 0.0369(13) 0.0017(8) -0.0001(9) 0.0005(10)
C6 0.0201(10) 0.0213(11) 0.0267(12) 0.0029(8) -0.0030(8) 0.0037(9)
C2 0.0204(10) 0.0256(12) 0.0405(14) 0.0028(9) 0.0029(9) -0.0102(10)
C5 0.0230(10) 0.0204(11) 0.0416(14) 0.0046(9) 0.0044(9) -0.0028(10)
C11 0.0265(11) 0.0286(13) 0.0429(15) -0.0019(10) 0.0088(10) -0.0077(11)
C9 0.0380(13) 0.0442(15) 0.0259(13) 0.0053(11) -0.0009(10) -0.0084(11)
C8 0.0302(12) 0.0359(13) 0.0263(12) 0.0012(10) 0.0072(9) -0.0027(10)
C10 0.0262(11) 0.0359(13) 0.0399(15) 0.0000(10) -0.0036(10) -0.0142(12)
P1 0.0218(3) 0.0267(3) 0.0235(3) 0.0008(2) 0.0095(2) 0.0013(2)
S1 0.0223(3) 0.0446(4) 0.0323(3) 0.0051(2) 0.0119(2) 0.0032(3)
S2 0.0263(3) 0.0397(3) 0.0285(3) -0.0055(2) 0.0084(2) -0.0055(3)
O2 0.0245(7) 0.0321(8) 0.0281(8) 0.0041(6) 0.0117(6) 0.0071(7)
O1 0.0287(8) 0.0258(8) 0.0256(8) 0.0026(6) 0.0055(6) 0.0008(7)
C20 0.0226(10) 0.0339(12) 0.0215(11) 0.0019(9) 0.0088(8) 0.0068(10)
C23 0.0220(11) 0.0558(16) 0.0203(11) 0.0021(11) 0.0037(9) 0.0110(11)
C14 0.0326(12) 0.0261(11) 0.0283(12) -0.0017(10) 0.0109(10) 0.0045(10)
C13 0.0288(11) 0.0278(12) 0.0255(12) -0.0030(9) 0.0138(9) 0.0012(10)
C25 0.0308(12) 0.0367(13) 0.0259(12) -0.0037(10) 0.0107(9) -0.0001(10)
C17 0.0433(14) 0.0233(12) 0.0577(17) -0.0031(11) 0.0284(13) 0.0003(12)
C21 0.0329(12) 0.0280(12) 0.0303(13) 0.0003(10) 0.0091(10) 0.0058(10)
C16 0.0395(13) 0.0307(13) 0.0425(15) -0.0141(11) 0.0247(12) -0.0050(11)
C15 0.0316(12) 0.0356(13) 0.0286(12) -0.0094(10) 0.0113(10) 0.0009(11)
C18 0.0335(12) 0.0282(12) 0.0390(14) 0.0019(10) 0.0160(10) 0.0043(11)
C22 0.0282(11) 0.0421(14) 0.0301(13) -0.0079(11) 0.0052(10) 0.0121(11)
C26 0.0261(12) 0.092(2) 0.0389(15) 0.0024(14) 0.0126(11) 0.0119(15)
C24 0.0343(12) 0.0459(15) 0.0236(12) 0.0058(11) 0.0107(10) -0.0011(11)
C19 0.0566(17) 0.0418(16) 0.066(2) -0.0235(13) 0.0277(15) -0.0154(14)

loop_
_atom_type_symbol
_atom_type_description
_atom_type_scat_dispersion_real
_atom_type_scat_dispersion_imag
_atom_type_scat_source
C C 0.0033 0.0016 'International Tables Vol C Tables 4.2.6.8 and 6.1.1.4'
H H 0.0000 0.0000 'International Tables Vol C Tables 4.2.6.8 and 6.1.1.4'
N N 0.0061 0.0033 'International Tables Vol C Tables 4.2.6.8 and 6.1.1.4'
Ni Ni 0.3393 1.1124 'International Tables Vol C Tables 4.2.6.8 and 6.1.1.4'
O O 0.0106 0.0060 'International Tables Vol C Tables 4.2.6.8 and 6.1.1.4'
P P 0.1023 0.0942 'International Tables Vol C Tables 4.2.6.8 and 6.1.1.4'
S S 0.1246 0.1234 'International Tables Vol C Tables 4.2.6.8 and 6.1.1.4'

loop_
_geom_angle_atom_site_label_1
_geom_angle_atom_site_label_2
_geom_angle_atom_site_label_3
_geom_angle_site_symmetry_1
_geom_angle_site_symmetry_3
_geom_angle
_geom_angle_publ_flag
Ni1 N2 H2 . . 106.8 ?
N2 Ni1 N2 3_656 . 180 ?
N2 C3 C7 . . 112.54(15) ?
N2 C3 H3 . . 108.0 ?
N2 C3 C2 . . 109.70(16) ?
N2 C6 C4 . 3_656 107.56(16) ?
N2 C6 H6A . . 110.2 ?
N2 C6 H6B . . 110.2 ?
N1 Ni1 N2 . . 94.32(7) ?
N1 Ni1 N2 . 3_656 85.68(7) ?
N1 Ni1 N2 3_656 . 85.68(7) ?
N1 Ni1 N2 3_656 3_656 94.32(7) ?
N1 Ni1 N1 3_656 . 180 ?
N1 C1 C2 . . 121.44(17) ?
N1 C1 C5 . . 123.84(18) ?
N1 C4 H4A . . 110.2 ?
N1 C4 H4B . . 110.2 ?
N1 C4 C6 . 3_656 107.38(16) ?
C7 C3 H3 . . 108.0 ?
C7 C12 H12 . . 119.7 ?
C7 C8 C9 . . 121.0(2) ?
C7 C8 H8 . . 119.5 ?
C3 N2 Ni1 . . 116.89(11) ?
C3 N2 H2 . . 106.8 ?
C3 C2 H2B . . 108.1 ?
C3 C2 H2A . . 108.1 ?
C12 C7 C3 . . 121.19(18) ?
C12 C11 H11 . . 119.8 ?
C12 C11 C10 . . 120.3(2) ?
C1 N1 Ni1 . . 129.59(14) ?
C1 N1 C4 . . 118.19(16) ?
C1 C2 C3 . . 116.97(17) ?
C1 C2 H2B . . 108.1 ?
C1 C2 H2A . . 108.1 ?
C1 C5 H5A . . 109.5 ?
C1 C5 H5C . . 109.5 ?
C1 C5 H5B . . 109.5 ?
C4 N1 Ni1 . . 111.99(12) ?
C4 C6 H6A 3_656 . 110.2 ?
C4 C6 H6B 3_656 . 110.2 ?
H4A C4 H4B . . 108.5 ?
C6 N2 Ni1 . . 107.25(12) ?
C6 N2 H2 . . 106.8 ?
C6 N2 C3 . . 111.77(15) ?
C6 C4 H4A 3_656 . 110.2 ?
C6 C4 H4B 3_656 . 110.2 ?
H6A C6 H6B . . 108.5 ?
C2 C3 C7 . . 110.38(16) ?
C2 C3 H3 . . 108.0 ?
C2 C1 C5 . . 114.66(17) ?
H2B C2 H2A . . 107.3 ?
H5A C5 H5C . . 109.5 ?
H5A C5 H5B . . 109.5 ?
H5C C5 H5B . . 109.5 ?
C11 C12 C7 . . 120.5(2) ?
C11 C12 H12 . . 119.7 ?
C11 C10 H10 . . 120.2 ?
C9 C8 H8 . . 119.5 ?
C9 C10 C11 . . 119.7(2) ?
C9 C10 H10 . . 120.2 ?
C8 C7 C3 . . 120.38(19) ?
C8 C7 C12 . . 118.43(19) ?
C8 C9 H9 . . 119.9 ?
C10 C11 H11 . . 119.8 ?
C10 C9 H9 . . 119.9 ?
C10 C9 C8 . . 120.1(2) ?
S2 P1 S1 . . 118.90(4) ?
O2 P1 S1 . . 106.07(6) ?
O2 P1 S2 . . 112.29(6) ?
O1 P1 S1 . . 112.17(6) ?
O1 P1 S2 . . 104.30(6) ?
O1 P1 O2 . . 101.90(8) ?
C20 O2 P1 . . 121.56(13) ?
C20 C25 H25 . . 120.4 ?
C20 C25 C24 . . 119.1(2) ?
C20 C21 H21 . . 120.4 ?
C20 C21 C22 . . 119.2(2) ?
C23 C22 C21 . . 121.4(2) ?
C23 C22 H22 . . 119.3 ?
C23 C26 H26B . . 109.5 ?
C23 C26 H26C . . 109.5 ?
C23 C26 H26A . . 109.5 ?
C23 C24 C25 . . 121.8(2) ?
C23 C24 H24 . . 119.1 ?
C14 C13 O1 . . 124.28(19) ?
C14 C15 H15 . . 119.0 ?
C13 O1 P1 . . 127.73(13) ?
C13 C14 H14 . . 120.5 ?
C13 C18 C17 . . 119.7(2) ?
C13 C18 H18 . . 120.1 ?
C25 C20 O2 . . 119.94(19) ?
C25 C24 H24 . . 119.1 ?
C17 C16 C15 . . 117.5(2) ?
C17 C16 C19 . . 122.2(2) ?
C17 C18 H18 . . 120.1 ?
C21 C20 O2 . . 119.30(19) ?
C21 C20 C25 . . 120.69(19) ?
C21 C22 H22 . . 119.3 ?
C16 C17 H17 . . 119.1 ?
C16 C17 C18 . . 121.8(2) ?
C16 C15 C14 . . 122.1(2) ?
C16 C15 H15 . . 119.0 ?
C16 C19 H19A . . 109.5 ?
C16 C19 H19C . . 109.5 ?
C16 C19 H19B . . 109.5 ?
C15 C14 H14 . . 120.5 ?
C15 C14 C13 . . 118.9(2) ?
C15 C16 C19 . . 120.3(2) ?
C18 C13 O1 . . 115.63(19) ?
C18 C13 C14 . . 120.0(2) ?
C18 C17 H17 . . 119.1 ?
C22 C23 C26 . . 121.6(2) ?
C22 C21 H21 . . 120.4 ?
H26B C26 H26C . . 109.5 ?
H26B C26 H26A . . 109.5 ?
H26C C26 H26A . . 109.5 ?
C24 C23 C22 . . 117.8(2) ?
C24 C23 C26 . . 120.5(2) ?
C24 C25 H25 . . 120.4 ?
H19A C19 H19C . . 109.5 ?
H19A C19 H19B . . 109.5 ?
H19C C19 H19B . . 109.5 ?

loop_
_geom_bond_atom_site_label_1
_geom_bond_atom_site_label_2
_geom_bond_site_symmetry_2
_geom_bond_distance
_geom_bond_publ_flag
Ni1 N2 . 1.9385(15) ?
Ni1 N2 3_656 1.9385(15) ?
Ni1 N1 . 1.9247(16) ?
Ni1 N1 3_656 1.9247(16) ?
N2 H2 . 0.9300 ?
N2 C3 . 1.484(2) ?
N2 C6 . 1.479(2) ?
N1 C1 . 1.279(3) ?
N1 C4 . 1.485(2) ?
C7 C3 . 1.521(3) ?
C7 C12 . 1.397(3) ?
C7 C8 . 1.381(3) ?
C3 H3 . 1.0000 ?
C3 C2 . 1.513(3) ?
C12 H12 . 0.9500 ?
C12 C11 . 1.381(3) ?
C1 C2 . 1.498(3) ?
C1 C5 . 1.500(3) ?
C4 H4A . 0.9900 ?
C4 H4B . 0.9900 ?
C4 C6 3_656 1.495(3) ?
C6 C4 3_656 1.495(3) ?
C6 H6A . 0.9900 ?
C6 H6B . 0.9900 ?
C2 H2B . 0.9900 ?
C2 H2A . 0.9900 ?
C5 H5A . 0.9800 ?
C5 H5C . 0.9800 ?
C5 H5B . 0.9800 ?
C11 H11 . 0.9500 ?
C11 C10 . 1.383(3) ?
C9 H9 . 0.9500 ?
C9 C8 . 1.389(3) ?
C9 C10 . 1.375(3) ?
C8 H8 . 0.9500 ?
C10 H10 . 0.9500 ?
P1 S1 . 1.9517(7) ?
P1 S2 . 1.9514(8) ?
P1 O2 . 1.6273(15) ?
P1 O1 . 1.6271(15) ?
O2 C20 . 1.403(2) ?
O1 C13 . 1.390(3) ?
C20 C25 . 1.379(3) ?
C20 C21 . 1.379(3) ?
C23 C22 . 1.386(3) ?
C23 C26 . 1.510(3) ?
C23 C24 . 1.384(3) ?
C14 H14 . 0.9500 ?
C14 C13 . 1.389(3) ?
C14 C15 . 1.388(3) ?
C13 C18 . 1.381(3) ?
C25 H25 . 0.9500 ?
C25 C24 . 1.387(3) ?
C17 H17 . 0.9500 ?
C17 C16 . 1.382(3) ?
C17 C18 . 1.385(3) ?
C21 H21 . 0.9500 ?
C21 C22 . 1.393(3) ?
C16 C15 . 1.388(3) ?
C16 C19 . 1.509(3) ?
C15 H15 . 0.9500 ?
C18 H18 . 0.9500 ?
C22 H22 . 0.9500 ?
C26 H26B . 0.9800 ?
C26 H26C . 0.9800 ?
C26 H26A . 0.9800 ?
C24 H24 . 0.9500 ?
C19 H19A . 0.9800 ?
C19 H19C . 0.9800 ?
C19 H19B . 0.9800 ?

loop_
_geom_hbond_atom_site_label_D
_geom_hbond_atom_site_label_H
_geom_hbond_atom_site_label_A
_geom_hbond_site_symmetry_A
_geom_hbond_distance_DH
_geom_hbond_distance_HA
_geom_hbond_distance_DA
_geom_hbond_angle_DHA
N2 H2 S1 . 0.93 2.87 3.4652(17) 123.3
N2 H2 S2 . 0.93 2.71 3.5789(17) 156.4
C5 H5B S2 1_455 0.98 2.87 3.815(2) 162

loop_
_geom_torsion_atom_site_label_1
_geom_torsion_atom_site_label_2
_geom_torsion_atom_site_label_3
_geom_torsion_atom_site_label_4
_geom_torsion_site_symmetry_1
_geom_torsion_site_symmetry_2
_geom_torsion_site_symmetry_3
_geom_torsion_site_symmetry_4
_geom_torsion
_geom_torsion_publ_flag
Ni1 N2 C3 C7 . . . . 175.86(13) ?
Ni1 N2 C3 C2 . . . . -60.84(19) ?
Ni1 N2 C6 C4 . . . 3_656 45.69(18) ?
Ni1 N1 C1 C2 . . . . -6.0(3) ?
Ni1 N1 C1 C5 . . . . 171.17(15) ?
Ni1 N1 C4 C6 . . . 3_656 -25.2(2) ?
N2 Ni1 N1 C1 3_656 . . . -174.21(19) ?
N2 Ni1 N1 C1 . . . . 5.79(19) ?
N2 Ni1 N1 C4 . . . . 180.00(13) ?
N2 Ni1 N1 C4 3_656 . . . 0.00(13) ?
N2 C3 C2 C1 . . . . 62.2(2) ?
N1 Ni1 N2 C3 . . . . 28.14(14) ?
N1 Ni1 N2 C3 3_656 . . . -151.86(14) ?
N1 Ni1 N2 C6 . . . . 154.50(13) ?
N1 Ni1 N2 C6 3_656 . . . -25.50(13) ?
N1 C1 C2 C3 . . . . -28.3(3) ?
C7 C3 C2 C1 . . . . -173.27(18) ?
C7 C12 C11 C10 . . . . 0.0(3) ?
C3 N2 C6 C4 . . . 3_656 175.03(16) ?
C3 C7 C12 C11 . . . . 178.85(18) ?
C3 C7 C8 C9 . . . . -178.67(19) ?
C12 C7 C3 N2 . . . . 64.4(2) ?
C12 C7 C3 C2 . . . . -58.5(2) ?
C12 C7 C8 C9 . . . . 0.4(3) ?
C12 C11 C10 C9 . . . . 0.1(3) ?
C1 N1 C4 C6 . . . 3_656 149.72(18) ?
C4 N1 C1 C2 . . . . -179.86(19) ?
C4 N1 C1 C5 . . . . -2.7(3) ?
C6 N2 C3 C7 . . . . 51.8(2) ?
C6 N2 C3 C2 . . . . 175.07(16) ?
C5 C1 C2 C3 . . . . 154.36(19) ?
C8 C7 C3 N2 . . . . -116.5(2) ?
C8 C7 C3 C2 . . . . 120.6(2) ?
C8 C7 C12 C11 . . . . -0.2(3) ?
C8 C9 C10 C11 . . . . 0.1(4) ?
C10 C9 C8 C7 . . . . -0.4(3) ?
P1 O2 C20 C25 . . . . 85.7(2) ?
P1 O2 C20 C21 . . . . -97.2(2) ?
P1 O1 C13 C14 . . . . 4.3(3) ?
P1 O1 C13 C18 . . . . -178.36(15) ?
S1 P1 O2 C20 . . . . -177.67(14) ?
S1 P1 O1 C13 . . . . 50.57(17) ?
S2 P1 O2 C20 . . . . 50.91(16) ?
S2 P1 O1 C13 . . . . -179.45(15) ?
O2 P1 O1 C13 . . . . -62.47(17) ?
O2 C20 C25 C24 . . . . 175.78(19) ?
O2 C20 C21 C22 . . . . -175.25(18) ?
O1 P1 O2 C20 . . . . -60.14(16) ?
O1 C13 C18 C17 . . . . -178.68(19) ?
C20 C25 C24 C23 . . . . -1.1(3) ?
C20 C21 C22 C23 . . . . -0.1(3) ?
C14 C13 C18 C17 . . . . -1.2(3) ?
C13 C14 C15 C16 . . . . 0.0(3) ?
C25 C20 C21 C22 . . . . 1.7(3) ?
C17 C16 C15 C14 . . . . -0.7(3) ?
C21 C20 C25 C24 . . . . -1.2(3) ?
C16 C17 C18 C13 . . . . 0.4(3) ?
C15 C14 C13 O1 . . . . 178.26(19) ?
C15 C14 C13 C18 . . . . 1.0(3) ?
C18 C17 C16 C15 . . . . 0.5(3) ?
C18 C17 C16 C19 . . . . -180.0(2) ?
C22 C23 C24 C25 . . . . 2.6(3) ?
C26 C23 C22 C21 . . . . 175.4(2) ?
C26 C23 C24 C25 . . . . -174.9(2) ?
C24 C23 C22 C21 . . . . -2.1(3) ?
C19 C16 C15 C14 . . . . 179.8(2) ?
